data_7154087
loop_
_publ_author_name
'Aillard, Boris'
'Robertson, Naomi S.'
'Baldwin, Adam R.'
'Robins, Siobhan'
'Jamieson, Andrew G.'

_publ_section_title
;
 Robust asymmetric synthesis of unnatural alkenyl amino acids for
 conformationally constrained \a-helix peptides.
;
_journal_issue 43
_journal_name_full 'Organic &amp; biomolecular chemistry'
_journal_page_first 8775
_journal_page_last 8782
_journal_paper_doi 10.1039/c4ob01832j
_journal_volume 12
_journal_year 2014
_chemical_absolute_configuration ,syn
_chemical_formula_moiety 'C27 H24 F N3 Ni O3, C H2 Cl2'
_chemical_formula_sum 'C28 H26 Cl2 F N3 Ni O3'
_chemical_formula_weight 601.13
_chemical_name_systematic
; 
 ? 
;
_space_group_IT_number 19
_symmetry_cell_setting orthorhombic
_symmetry_space_group_name_Hall 'P 2ac 2ab'
_symmetry_space_group_name_H-M 'P 21 21 21'
_atom_sites_solution_hydrogens geom
_atom_sites_solution_primary direct
_atom_sites_solution_secondary difmap
_audit_creation_method SHELXL-97
_cell_angle_alpha 90.00
_cell_angle_beta 90.00
_cell_angle_gamma 90.00
_cell_formula_units_Z 4
_cell_length_a 9.380(7)
_cell_length_b 16.703(12)
_cell_length_c 16.766(12)
_cell_measurement_reflns_used 882
_cell_measurement_temperature 150(2)
_cell_measurement_theta_max 23.635
_cell_measurement_theta_min 2.430
_cell_volume 2627(3)
_computing_cell_refinement 'Bruker SMART'
_computing_data_collection 'Bruker SMART'
_computing_data_reduction 'Bruker SHELXTL'
_computing_molecular_graphics 'Bruker SHELXTL'
_computing_publication_material 'Bruker SHELXTL'
_computing_structure_refinement 'SHELXL-97 (Sheldrick, 1997)'
_computing_structure_solution 'SHELXS-97 (Sheldrick, 1990)'
_diffrn_ambient_temperature 150(2)
_diffrn_measured_fraction_theta_full 0.999
_diffrn_measured_fraction_theta_max 0.999
_diffrn_measurement_device_type 'Bruker Apex 2000 CCD area detector'
_diffrn_measurement_method 'phi and omega scans'
_diffrn_radiation_monochromator graphite
_diffrn_radiation_source 'fine-focus sealed tube'
_diffrn_radiation_type MoK\a
_diffrn_radiation_wavelength 0.71073
_diffrn_reflns_av_R_equivalents 0.3423
_diffrn_reflns_av_sigmaI/netI 0.2832
_diffrn_reflns_limit_h_max 11
_diffrn_reflns_limit_h_min -11
_diffrn_reflns_limit_k_max 20
_diffrn_reflns_limit_k_min -19
_diffrn_reflns_limit_l_max 20
_diffrn_reflns_limit_l_min -20
_diffrn_reflns_number 20992
_diffrn_reflns_theta_full 26.00
_diffrn_reflns_theta_max 26.00
_diffrn_reflns_theta_min 1.72
_exptl_absorpt_coefficient_mu 0.986
_exptl_absorpt_correction_T_max 0.862
_exptl_absorpt_correction_T_min 0.300
_exptl_absorpt_correction_type empirical
_exptl_absorpt_process_details
;
absorption correction based on 2613 reflections(SADABS);Rint 0.1365 before
correction and 0.0871 after.
;
_exptl_crystal_colour orange
_exptl_crystal_density_diffrn 1.520
_exptl_crystal_density_method 'not measured'
_exptl_crystal_description block
_exptl_crystal_F_000 1240
_exptl_crystal_size_max 0.22
_exptl_crystal_size_mid 0.21
_exptl_crystal_size_min 0.17
_refine_diff_density_max 0.559
_refine_diff_density_min -1.457
_refine_diff_density_rms 0.115
_refine_ls_abs_structure_details 'Flack H D (1983), Acta Cryst. A39, 876-881'
_refine_ls_abs_structure_Flack 0.04(4)
_refine_ls_extinction_coef 0.0008(3)
_refine_ls_extinction_expression Fc^*^=kFc[1+0.001xFc^2^\l^3^/sin(2\q)]^-1/4^
_refine_ls_extinction_method SHELXL
_refine_ls_goodness_of_fit_ref 0.868
_refine_ls_hydrogen_treatment constr
_refine_ls_matrix_type full
_refine_ls_number_parameters 344
_refine_ls_number_reflns 5142
_refine_ls_number_restraints 330
_refine_ls_restrained_S_all 0.844
_refine_ls_R_factor_all 0.1947
_refine_ls_R_factor_gt 0.0879
_refine_ls_shift/su_max 0.000
_refine_ls_shift/su_mean 0.000
_refine_ls_structure_factor_coef Fsqd
_refine_ls_weighting_details 'calc w=1/[\s^2^(Fo^2^)+(0.0478P)^2^+0.0000P] where P=(Fo^2^+2Fc^2^)/3'
_refine_ls_weighting_scheme calc
_refine_ls_wR_factor_gt 0.1596
_refine_ls_wR_factor_ref 0.2024
_reflns_number_gt 2102
_reflns_number_total 5142
_reflns_threshold_expression >2sigma(I)
_cod_data_source_file c4ob01832j2.cif
_cod_data_source_block 13078
_cod_depositor_comments
;
The following automatic conversions were performed:

'_symmetry_cell_setting' value 'Orthorhombic' changed to
'orthorhombic' according to
/usr/data/users/saulius/crontab/automatic-downloads/rss-feeds/RSC/lib/dictionaries/cif_core.dic
dictionary named 'cif_core.dic' version 2.4.2 from 2011-04-26.

Automatic conversion script
Id: cif_fix_values 2827 2014-09-09 07:05:25Z andrius 

 Adding full bibliography for 7154086--7154091.cif.
;
_cod_original_sg_symbol_H-M P2(1)2(1)2(1)
_cod_database_code 7154087

loop_
_symmetry_equiv_pos_as_xyz
'x, y, z'
'-x+1/2, -y, z+1/2'
'-x, y+1/2, -z+1/2'
'x+1/2, -y+1/2, -z'

loop_
_atom_site_label
_atom_site_type_symbol
_atom_site_fract_x
_atom_site_fract_y
_atom_site_fract_z
_atom_site_U_iso_or_equiv
_atom_site_adp_type
_atom_site_occupancy
_atom_site_symmetry_multiplicity
_atom_site_calc_flag
_atom_site_refinement_flags
Ni1 Ni 0.24501(17) 0.28772(6) 0.82080(7) 0.0394(4) Uani 1 1 d U
F1 F 0.5621(9) 0.2482(3) 0.5898(4) 0.076(2) Uani 1 1 d U
O1 O 0.1750(8) 0.1672(3) 0.6259(4) 0.054(2) Uani 1 1 d U
O2 O 0.3317(8) 0.3091(3) 0.9167(4) 0.0452(17) Uani 1 1 d U
O3 O 0.2925(8) 0.3636(3) 1.0364(4) 0.048(2) Uani 1 1 d U
N1 N 0.4080(9) 0.2302(4) 0.7849(5) 0.0380(18) Uani 1 1 d U
N2 N 0.1654(8) 0.2657(4) 0.7238(4) 0.0345(17) Uani 1 1 d U
N3 N 0.0878(10) 0.3388(4) 0.8593(4) 0.0359(18) Uani 1 1 d U
C1 C 0.4745(12) 0.1802(5) 0.8468(6) 0.050(3) Uani 1 1 d U
H1A H 0.4873 0.2104 0.8971 0.060 Uiso 1 1 calc R
H1B H 0.5679 0.1593 0.8290 0.060 Uiso 1 1 calc R
C2 C 0.3658(12) 0.1132(5) 0.8564(6) 0.052(3) Uani 1 1 d U
H2A H 0.4085 0.0668 0.8843 0.062 Uiso 1 1 calc R
H2B H 0.2820 0.1319 0.8871 0.062 Uiso 1 1 calc R
C3 C 0.3245(12) 0.0914(5) 0.7732(6) 0.049(3) Uani 1 1 d U
H3A H 0.2227 0.0761 0.7701 0.058 Uiso 1 1 calc R
H3B H 0.3836 0.0468 0.7527 0.058 Uiso 1 1 calc R
C4 C 0.3543(12) 0.1718(5) 0.7251(6) 0.044(2) Uani 1 1 d U
H4 H 0.4299 0.1618 0.6842 0.053 Uiso 1 1 calc R
C5 C 0.2227(12) 0.2008(5) 0.6847(6) 0.043(2) Uani 1 1 d U
C6 C 0.0494(11) 0.3074(4) 0.6912(5) 0.031(2) Uani 1 1 d U
C7 C 0.0346(13) 0.3112(5) 0.6059(6) 0.041(3) Uani 1 1 d U
H7 H 0.1018 0.2860 0.5717 0.049 Uiso 1 1 calc R
C8 C -0.0772(12) 0.3515(5) 0.5762(6) 0.045(3) Uani 1 1 d U
H8 H -0.0870 0.3536 0.5199 0.054 Uiso 1 1 calc R
C9 C -0.1774(13) 0.3896(5) 0.6206(6) 0.047(3) Uani 1 1 d U
H9 H -0.2549 0.4164 0.5959 0.056 Uiso 1 1 calc R
C10 C -0.1640(12) 0.3883(5) 0.7024(6) 0.044(2) Uani 1 1 d U
H10 H -0.2330 0.4142 0.7348 0.053 Uiso 1 1 calc R
C11 C -0.0471(11) 0.3481(5) 0.7382(6) 0.037(2) Uani 1 1 d U
C12 C -0.0306(11) 0.3576(4) 0.8240(6) 0.0325(18) Uani 1 1 d U
C13 C -0.1479(12) 0.3872(5) 0.8712(6) 0.039(2) Uani 1 1 d U
C14 C -0.1768(13) 0.4690(5) 0.8820(6) 0.052(3) Uani 1 1 d U
H14 H -0.1167 0.5067 0.8561 0.063 Uiso 1 1 calc R
C15 C -0.2848(14) 0.4968(6) 0.9270(6) 0.059(4) Uani 1 1 d U
H15 H -0.3007 0.5527 0.9319 0.070 Uiso 1 1 calc R
C16 C -0.3732(12) 0.4424(5) 0.9662(6) 0.047(3) Uani 1 1 d U
H16 H -0.4498 0.4604 0.9986 0.056 Uiso 1 1 calc R
C17 C -0.3462(12) 0.3623(5) 0.9565(6) 0.050(3) Uani 1 1 d U
H17 H -0.4061 0.3248 0.9828 0.060 Uiso 1 1 calc R
C18 C -0.2382(13) 0.3348(5) 0.9115(5) 0.045(3) Uani 1 1 d U
H18 H -0.2233 0.2787 0.9070 0.054 Uiso 1 1 calc R
C19 C 0.1040(12) 0.3545(5) 0.9457(6) 0.042(2) Uani 1 1 d U
H19A H 0.0717 0.4096 0.9577 0.050 Uiso 1 1 calc R
H19B H 0.0431 0.3168 0.9760 0.050 Uiso 1 1 calc R
C20 C 0.2529(14) 0.3450(4) 0.9709(5) 0.041(2) Uani 1 1 d U
C21 C 0.5201(11) 0.2850(6) 0.7518(6) 0.050(2) Uani 1 1 d U
H21A H 0.5572 0.3192 0.7953 0.060 Uiso 1 1 calc R
H21B H 0.6003 0.2524 0.7314 0.060 Uiso 1 1 calc R
C22 C 0.4664(12) 0.3377(6) 0.6858(7) 0.046(3) Uani 1 1 d U
C23 C 0.4865(13) 0.3171(6) 0.6083(7) 0.050(3) Uani 1 1 d U
C24 C 0.4437(15) 0.3617(6) 0.5433(7) 0.069(4) Uani 1 1 d U
H24 H 0.4637 0.3461 0.4900 0.082 Uiso 1 1 calc R
C25 C 0.3698(15) 0.4307(6) 0.5616(8) 0.071(4) Uani 1 1 d U
H25 H 0.3304 0.4622 0.5199 0.086 Uiso 1 1 calc R
C26 C 0.3527(14) 0.4540(6) 0.6384(8) 0.064(3) Uani 1 1 d U
H26 H 0.3073 0.5036 0.6496 0.077 Uiso 1 1 calc R
C27 C 0.3995(11) 0.4075(5) 0.6997(7) 0.053(3) Uani 1 1 d U
H27 H 0.3847 0.4247 0.7531 0.063 Uiso 1 1 calc R
C28 C 0.1517(14) 0.6374(5) 0.8209(7) 0.069(3) Uani 1 1 d U
H28A H 0.0595 0.6303 0.8487 0.083 Uiso 1 1 calc R
H28B H 0.1906 0.6903 0.8362 0.083 Uiso 1 1 calc R
Cl1 Cl 0.2704(6) 0.56204(19) 0.8516(2) 0.1128(16) Uani 1 1 d U
Cl2 Cl 0.1231(4) 0.63554(17) 0.7183(2) 0.0852(11) Uani 1 1 d U

loop_
_atom_site_aniso_label
_atom_site_aniso_U_11
_atom_site_aniso_U_22
_atom_site_aniso_U_33
_atom_site_aniso_U_23
_atom_site_aniso_U_13
_atom_site_aniso_U_12
Ni1 0.0528(8) 0.0327(5) 0.0328(6) -0.0016(5) -0.0024(8) 0.0020(7)
F1 0.126(7) 0.052(3) 0.050(4) -0.006(3) 0.017(5) 0.015(4)
O1 0.081(6) 0.039(4) 0.041(4) -0.007(3) -0.015(4) 0.014(4)
O2 0.054(5) 0.046(4) 0.036(4) -0.009(3) 0.003(3) 0.003(3)
O3 0.063(6) 0.046(4) 0.035(4) 0.001(3) -0.008(3) -0.001(4)
N1 0.048(5) 0.025(4) 0.040(4) -0.005(3) -0.011(4) 0.005(3)
N2 0.046(5) 0.035(4) 0.023(4) 0.006(3) 0.017(3) 0.006(3)
N3 0.058(5) 0.017(3) 0.032(4) -0.003(3) 0.004(4) 0.000(4)
C1 0.054(7) 0.044(5) 0.051(7) 0.004(4) -0.015(5) 0.020(4)
C2 0.062(8) 0.047(5) 0.045(5) 0.013(4) -0.002(6) 0.017(5)
C3 0.051(7) 0.038(5) 0.057(6) 0.003(4) -0.017(6) 0.006(4)
C4 0.061(7) 0.032(4) 0.038(5) -0.003(4) -0.011(5) 0.011(4)
C5 0.060(7) 0.042(5) 0.028(5) 0.005(4) -0.005(5) 0.007(5)
C6 0.048(6) 0.018(4) 0.026(4) -0.002(3) 0.009(4) -0.002(4)
C7 0.057(7) 0.039(6) 0.026(5) -0.009(4) 0.005(5) 0.012(5)
C8 0.067(8) 0.051(6) 0.017(5) 0.004(4) 0.000(5) 0.007(5)
C9 0.064(8) 0.035(5) 0.042(5) 0.011(4) -0.006(5) 0.012(5)
C10 0.061(7) 0.038(5) 0.034(5) -0.001(4) 0.004(5) 0.007(5)
C11 0.045(6) 0.026(5) 0.040(4) 0.003(4) 0.012(4) -0.002(4)
C12 0.044(5) 0.021(4) 0.033(4) 0.004(4) 0.011(4) -0.008(4)
C13 0.048(6) 0.031(4) 0.038(5) -0.001(4) 0.001(4) 0.000(4)
C14 0.071(8) 0.035(4) 0.052(7) 0.011(5) 0.023(6) 0.006(5)
C15 0.079(11) 0.038(4) 0.058(7) -0.001(4) 0.036(7) 0.001(5)
C16 0.050(7) 0.043(5) 0.047(7) 0.003(5) 0.010(5) 0.004(5)
C17 0.063(8) 0.036(4) 0.051(7) -0.004(5) 0.016(5) -0.023(5)
C18 0.053(7) 0.031(4) 0.051(6) -0.005(4) 0.019(6) -0.010(5)
C19 0.055(6) 0.034(5) 0.036(5) 0.001(4) 0.001(4) -0.006(5)
C20 0.059(6) 0.031(4) 0.032(4) 0.004(4) 0.000(5) 0.000(6)
C21 0.053(6) 0.052(5) 0.044(6) 0.005(5) 0.002(5) 0.006(5)
C22 0.052(7) 0.037(5) 0.047(5) 0.006(4) 0.004(6) 0.002(4)
C23 0.052(8) 0.049(6) 0.048(5) 0.011(5) 0.001(6) 0.012(5)
C24 0.120(11) 0.043(6) 0.043(6) 0.008(5) -0.013(7) -0.009(6)
C25 0.099(10) 0.037(6) 0.078(7) 0.027(5) -0.011(8) 0.001(6)
C26 0.072(9) 0.033(5) 0.087(8) 0.009(5) -0.011(8) 0.001(5)
C27 0.054(8) 0.030(5) 0.075(7) 0.008(4) 0.008(6) -0.005(4)
C28 0.092(10) 0.046(6) 0.068(6) -0.008(6) 0.022(8) -0.007(6)
Cl1 0.157(5) 0.090(2) 0.092(3) 0.0025(18) 0.013(3) 0.035(3)
Cl2 0.108(3) 0.071(2) 0.076(2) -0.0103(17) 0.018(2) 0.009(2)

loop_
_atom_type_symbol
_atom_type_description
_atom_type_scat_dispersion_real
_atom_type_scat_dispersion_imag
_atom_type_scat_source
C C 0.0033 0.0016 'International Tables Vol C Tables 4.2.6.8 and 6.1.1.4'
H H 0.0000 0.0000 'International Tables Vol C Tables 4.2.6.8 and 6.1.1.4'
N N 0.0061 0.0033 'International Tables Vol C Tables 4.2.6.8 and 6.1.1.4'
O O 0.0106 0.0060 'International Tables Vol C Tables 4.2.6.8 and 6.1.1.4'
F F 0.0171 0.0103 'International Tables Vol C Tables 4.2.6.8 and 6.1.1.4'
Ni Ni 0.3393 1.1124 'International Tables Vol C Tables 4.2.6.8 and 6.1.1.4'
Cl Cl 0.1484 0.1585 'International Tables Vol C Tables 4.2.6.8 and 6.1.1.4'

loop_
_geom_angle_atom_site_label_1
_geom_angle_atom_site_label_2
_geom_angle_atom_site_label_3
_geom_angle
N3 Ni1 N2 94.5(4)
N3 Ni1 O2 87.5(3)
N2 Ni1 O2 177.8(3)
N3 Ni1 N1 176.9(3)
N2 Ni1 N1 86.9(3)
O2 Ni1 N1 91.1(3)
C20 O2 Ni1 116.4(7)
C1 N1 C4 104.3(6)
C1 N1 C21 108.1(8)
C4 N1 C21 112.8(8)
C1 N1 Ni1 113.9(6)
C4 N1 Ni1 105.8(6)
C21 N1 Ni1 111.8(5)
C5 N2 C6 120.6(8)
C5 N2 Ni1 115.0(6)
C6 N2 Ni1 124.3(6)
C12 N3 C19 119.5(9)
C12 N3 Ni1 130.1(7)
C19 N3 Ni1 110.3(7)
N1 C1 C2 102.0(8)
N1 C1 H1A 111.4
C2 C1 H1A 111.4
N1 C1 H1B 111.4
C2 C1 H1B 111.4
H1A C1 H1B 109.2
C3 C2 C1 104.7(8)
C3 C2 H2A 110.8
C1 C2 H2A 110.8
C3 C2 H2B 110.8
C1 C2 H2B 110.8
H2A C2 H2B 108.9
C2 C3 C4 102.9(7)
C2 C3 H3A 111.2
C4 C3 H3A 111.2
C2 C3 H3B 111.2
C4 C3 H3B 111.2
H3A C3 H3B 109.1
N1 C4 C5 112.0(7)
N1 C4 C3 105.7(7)
C5 C4 C3 111.1(8)
N1 C4 H4 109.3
C5 C4 H4 109.3
C3 C4 H4 109.3
O1 C5 N2 127.1(10)
O1 C5 C4 121.4(9)
N2 C5 C4 111.4(9)
C11 C6 N2 122.1(9)
C11 C6 C7 118.9(10)
N2 C6 C7 118.9(8)
C8 C7 C6 117.7(10)
C8 C7 H7 121.1
C6 C7 H7 121.1
C7 C8 C9 125.0(10)
C7 C8 H8 117.5
C9 C8 H8 117.5
C8 C9 C10 118.4(10)
C8 C9 H9 120.8
C10 C9 H9 120.8
C9 C10 C11 120.0(10)
C9 C10 H10 120.0
C11 C10 H10 120.0
C6 C11 C10 119.9(9)
C6 C11 C12 123.3(10)
C10 C11 C12 116.7(9)
N3 C12 C13 119.0(9)
N3 C12 C11 121.0(9)
C13 C12 C11 119.9(9)
C18 C13 C14 115.6(9)
C18 C13 C12 121.0(8)
C14 C13 C12 123.4(9)
C15 C14 C13 123.5(10)
C15 C14 H14 118.2
C13 C14 H14 118.2
C14 C15 C16 119.2(9)
C14 C15 H15 120.4
C16 C15 H15 120.4
C17 C16 C15 118.0(10)
C17 C16 H16 121.0
C15 C16 H16 121.0
C18 C17 C16 122.6(9)
C18 C17 H17 118.7
C16 C17 H17 118.7
C17 C18 C13 121.0(8)
C17 C18 H18 119.5
C13 C18 H18 119.5
C20 C19 N3 111.2(9)
C20 C19 H19A 109.4
N3 C19 H19A 109.4
C20 C19 H19B 109.4
N3 C19 H19B 109.4
H19A C19 H19B 108.0
O3 C20 O2 125.2(12)
O3 C20 C19 122.1(10)
O2 C20 C19 112.5(9)
C22 C21 N1 113.3(8)
C22 C21 H21A 108.9
N1 C21 H21A 108.9
C22 C21 H21B 108.9
N1 C21 H21B 108.9
H21A C21 H21B 107.7
C27 C22 C23 116.7(10)
C27 C22 C21 122.6(11)
C23 C22 C21 120.7(9)
C22 C23 C24 125.4(11)
C22 C23 F1 119.6(10)
C24 C23 F1 114.9(10)
C25 C24 C23 114.9(11)
C25 C24 H24 122.5
C23 C24 H24 122.5
C26 C25 C24 120.8(11)
C26 C25 H25 119.6
C24 C25 H25 119.6
C25 C26 C27 121.0(11)
C25 C26 H26 119.5
C27 C26 H26 119.5
C22 C27 C26 121.0(11)
C22 C27 H27 119.5
C26 C27 H27 119.5
Cl2 C28 Cl1 111.9(6)
Cl2 C28 H28A 109.2
Cl1 C28 H28A 109.2
Cl2 C28 H28B 109.2
Cl1 C28 H28B 109.2
H28A C28 H28B 107.9

loop_
_geom_bond_atom_site_label_1
_geom_bond_atom_site_label_2
_geom_bond_distance
Ni1 N3 1.822(8)
Ni1 N2 1.827(8)
Ni1 O2 1.837(7)
Ni1 N1 1.903(8)
F1 C23 1.387(11)
O1 C5 1.220(10)
O2 C20 1.316(11)
O3 C20 1.199(10)
N1 C1 1.469(11)
N1 C4 1.487(11)
N1 C21 1.501(12)
N2 C5 1.376(10)
N2 C6 1.403(12)
N3 C12 1.297(12)
N3 C19 1.480(12)
C1 C2 1.523(14)
C1 H1A 0.9900
C1 H1B 0.9900
C2 C3 1.493(13)
C2 H2A 0.9900
C2 H2B 0.9900
C3 C4 1.591(12)
C3 H3A 0.9900
C3 H3B 0.9900
C4 C5 1.488(13)
C4 H4 1.0000
C6 C11 1.379(12)
C6 C7 1.440(13)
C7 C8 1.342(14)
C7 H7 0.9500
C8 C9 1.357(13)
C8 H8 0.9500
C9 C10 1.376(13)
C9 H9 0.9500
C10 C11 1.419(14)
C10 H10 0.9500
C11 C12 1.455(13)
C12 C13 1.443(13)
C13 C18 1.392(13)
C13 C14 1.405(11)
C14 C15 1.346(14)
C14 H14 0.9500
C15 C16 1.394(13)
C15 H15 0.9500
C16 C17 1.372(12)
C16 H16 0.9500
C17 C18 1.345(14)
C17 H17 0.9500
C18 H18 0.9500
C19 C20 1.469(15)
C19 H19A 0.9900
C19 H19B 0.9900
C21 C22 1.499(13)
C21 H21A 0.9900
C21 H21B 0.9900
C22 C27 1.345(13)
C22 C23 1.358(15)
C23 C24 1.379(14)
C24 C25 1.379(15)
C24 H24 0.9500
C25 C26 1.354(16)
C25 H25 0.9500
C26 C27 1.360(14)
C26 H26 0.9500
C27 H27 0.9500
C28 Cl2 1.740(12)
C28 Cl1 1.758(12)
C28 H28A 0.9900
C28 H28B 0.9900

loop_
_geom_torsion_atom_site_label_1
_geom_torsion_atom_site_label_2
_geom_torsion_atom_site_label_3
_geom_torsion_atom_site_label_4
_geom_torsion
N3 Ni1 O2 C20 3.2(6)
N1 Ni1 O2 C20 -174.1(6)
N2 Ni1 N1 C1 -141.0(6)
O2 Ni1 N1 C1 39.8(6)
N2 Ni1 N1 C4 -27.0(5)
O2 Ni1 N1 C4 153.8(5)
N2 Ni1 N1 C21 96.1(6)
O2 Ni1 N1 C21 -83.1(6)
N3 Ni1 N2 C5 -155.3(6)
N1 Ni1 N2 C5 22.0(6)
N3 Ni1 N2 C6 21.3(7)
N1 Ni1 N2 C6 -161.4(7)
N2 Ni1 N3 C12 -5.6(8)
O2 Ni1 N3 C12 173.7(8)
N2 Ni1 N3 C19 170.3(6)
O2 Ni1 N3 C19 -10.4(6)
C4 N1 C1 C2 -43.4(10)
C21 N1 C1 C2 -163.6(8)
Ni1 N1 C1 C2 71.5(8)
N1 C1 C2 C3 43.7(10)
C1 C2 C3 C4 -25.9(10)
C1 N1 C4 C5 148.3(9)
C21 N1 C4 C5 -94.6(10)
Ni1 N1 C4 C5 27.9(9)
C1 N1 C4 C3 27.2(10)
C21 N1 C4 C3 144.3(8)
Ni1 N1 C4 C3 -93.2(7)
C2 C3 C4 N1 -0.2(11)
C2 C3 C4 C5 -121.9(9)
C6 N2 C5 O1 -8.6(14)
Ni1 N2 C5 O1 168.1(8)
C6 N2 C5 C4 173.5(8)
Ni1 N2 C5 C4 -9.8(10)
N1 C4 C5 O1 169.0(9)
C3 C4 C5 O1 -73.1(12)
N1 C4 C5 N2 -13.0(11)
C3 C4 C5 N2 104.9(9)
C5 N2 C6 C11 152.4(9)
Ni1 N2 C6 C11 -24.0(11)
C5 N2 C6 C7 -30.8(12)
Ni1 N2 C6 C7 152.8(7)
C11 C6 C7 C8 -3.0(14)
N2 C6 C7 C8 -179.9(8)
C6 C7 C8 C9 0.4(16)
C7 C8 C9 C10 0.9(16)
C8 C9 C10 C11 0.3(15)
N2 C6 C11 C10 -178.9(8)
C7 C6 C11 C10 4.2(13)
N2 C6 C11 C12 5.7(13)
C7 C6 C11 C12 -171.1(9)
C9 C10 C11 C6 -2.9(14)
C9 C10 C11 C12 172.7(8)
C19 N3 C12 C13 -5.1(12)
Ni1 N3 C12 C13 170.5(6)
C19 N3 C12 C11 175.8(7)
Ni1 N3 C12 C11 -8.7(12)
C6 C11 C12 N3 11.0(13)
C10 C11 C12 N3 -164.5(8)
C6 C11 C12 C13 -168.1(8)
C10 C11 C12 C13 16.4(12)
N3 C12 C13 C18 -82.2(12)
C11 C12 C13 C18 96.9(11)
N3 C12 C13 C14 95.8(11)
C11 C12 C13 C14 -85.0(12)
C18 C13 C14 C15 -0.9(16)
C12 C13 C14 C15 -179.0(11)
C13 C14 C15 C16 0.8(18)
C14 C15 C16 C17 -0.5(17)
C15 C16 C17 C18 0.4(17)
C16 C17 C18 C13 -0.5(18)
C14 C13 C18 C17 0.7(15)
C12 C13 C18 C17 178.9(10)
C12 N3 C19 C20 -168.2(7)
Ni1 N3 C19 C20 15.4(8)
Ni1 O2 C20 O3 -179.7(7)
Ni1 O2 C20 C19 5.3(9)
N3 C19 C20 O3 171.4(7)
N3 C19 C20 O2 -13.4(10)
C1 N1 C21 C22 178.1(8)
C4 N1 C21 C22 63.3(10)
Ni1 N1 C21 C22 -55.7(10)
N1 C21 C22 C27 84.5(13)
N1 C21 C22 C23 -97.0(12)
C27 C22 C23 C24 -0.2(19)
C21 C22 C23 C24 -178.8(11)
C27 C22 C23 F1 176.2(9)
C21 C22 C23 F1 -2.4(17)
C22 C23 C24 C25 -3(2)
F1 C23 C24 C25 -179.4(11)
C23 C24 C25 C26 5(2)
C24 C25 C26 C27 -4(2)
C23 C22 C27 C26 1.1(16)
C21 C22 C27 C26 179.7(11)
C25 C26 C27 C22 1.2(19)
